data_4302415
loop_
_publ_author_name
'Duane C. Wilson'
'Shengming Liu'
'Xuenian Chen'
'Edward A. Meyers'
'Xiaoguang Bao'
'Andrey V. Prosvirin'
'Kim R. Dunbar'
'Christopher M. Hadad'
'Sheldon G. Shore'

_publ_section_title
;
Water-Free Rare Earth-Prussian Blue Type Analogues: Synthesis, Structure,
Computational Analysis, and Magnetic Data of {LnIII(DMF)6FeIII(CN)6}\\infty (Ln
= Rare Earths Excluding Pm)
;
_journal_name_full 'Inorganic Chemistry'
_journal_page_first 5725
_journal_page_last 5735
_journal_paper_doi 10.1021/ic8022369
_journal_volume 48
_journal_year 2009
_chemical_formula_moiety 'C24 H42 Fe Gd N12 O6'
_chemical_formula_sum 'C24 H42 Fe Gd N12 O6'
_chemical_formula_weight 807.80
_chemical_melting_point ?
_chemical_name_common
; 
 Gd(DMF)6Fe(CN)6 
;
_chemical_name_systematic
; 
 hexakis(N,N-dimethylformamide)Gadolinium(III) hexacyanoferrate(III) 
;
_space_group_IT_number 15
_symmetry_cell_setting monoclinic
_symmetry_space_group_name_Hall '-C 2yc'
_symmetry_space_group_name_H-M 'C 1 2/c 1'
_atom_sites_solution_hydrogens geom
_atom_sites_solution_primary direct
_atom_sites_solution_secondary difmap
_audit_creation_method SHELXL-97
_cell_angle_alpha 90.00
_cell_angle_beta 112.13(1)
_cell_angle_gamma 90.00
_cell_formula_units_Z 4
_cell_length_a 19.732(4)
_cell_length_b 10.343(2)
_cell_length_c 18.202(4)
_cell_measurement_reflns_used 26753
_cell_measurement_temperature 150(2)
_cell_measurement_theta_max 25.03
_cell_measurement_theta_min 2.26
_cell_volume 3441.1(12)
_computing_cell_refinement 'HKL Scalepack (Otwinowski & Minor, 1997)'
_computing_data_collection 'Collect (Nonius BV, 1997-2000)'
_computing_data_reduction 'HKL Denzo and Scalepack (Otwinowski & Minor, 1997)'
_computing_molecular_graphics SHELXTL
_computing_publication_material SHELXTL
_computing_structure_refinement 'SHELXL-97 (Sheldrick, 1997)'
_computing_structure_solution 'SHELXS-97 (Sheldrick, 1990)'
_diffrn_ambient_temperature 150(2)
_diffrn_measured_fraction_theta_full 0.999
_diffrn_measured_fraction_theta_max 0.999
_diffrn_measurement_device_type 'Nonius Kappa CCD'
_diffrn_measurement_method 'Phi and omega scans'
_diffrn_radiation_monochromator graphite
_diffrn_radiation_source 'fine-focus sealed tube'
_diffrn_radiation_type MoK\a
_diffrn_radiation_wavelength 0.71073
_diffrn_reflns_av_R_equivalents 0.0620
_diffrn_reflns_av_sigmaI/netI 0.0439
_diffrn_reflns_limit_h_max 21
_diffrn_reflns_limit_h_min -23
_diffrn_reflns_limit_k_max 12
_diffrn_reflns_limit_k_min -12
_diffrn_reflns_limit_l_max 21
_diffrn_reflns_limit_l_min -21
_diffrn_reflns_number 18374
_diffrn_reflns_theta_full 25.03
_diffrn_reflns_theta_max 25.03
_diffrn_reflns_theta_min 2.36
_exptl_absorpt_coefficient_mu 2.386
_exptl_absorpt_correction_T_max 0.9106
_exptl_absorpt_correction_T_min 0.8321
_exptl_absorpt_correction_type multi-scan
_exptl_absorpt_process_details 'R.H.Blessing (1997) J. Appl. Cryst. 421-426'
_exptl_crystal_colour Yellow
_exptl_crystal_density_diffrn 1.559
_exptl_crystal_density_meas ?
_exptl_crystal_density_method .
_exptl_crystal_description Chunck
_exptl_crystal_F_000 1632
_exptl_crystal_size_max 0.08
_exptl_crystal_size_mid 0.06
_exptl_crystal_size_min 0.04
_refine_diff_density_max 0.674
_refine_diff_density_min -0.597
_refine_diff_density_rms 0.124
_refine_ls_extinction_method none
_refine_ls_goodness_of_fit_ref 1.049
_refine_ls_hydrogen_treatment constr
_refine_ls_matrix_type full
_refine_ls_number_parameters 207
_refine_ls_number_reflns 3038
_refine_ls_number_restraints 0
_refine_ls_restrained_S_all 1.049
_refine_ls_R_factor_all 0.0357
_refine_ls_R_factor_gt 0.0250
_refine_ls_shift/su_max 0.000
_refine_ls_shift/su_mean 0.000
_refine_ls_structure_factor_coef Fsqd
_refine_ls_weighting_details 'calc w=1/[\s^2^(Fo^2^)+(0.0121P)^2^+4.8694P] where P=(Fo^2^+2Fc^2^)/3'
_refine_ls_weighting_scheme calc
_refine_ls_wR_factor_gt 0.0453
_refine_ls_wR_factor_ref 0.0477
_reflns_number_gt 2621
_reflns_number_total 3038
_reflns_threshold_expression >2sigma(I)
_cod_data_source_file ic8022369_si_002_02.cif
_cod_data_source_block 3
_cod_depositor_comments
;
The following automatic conversions were performed:
'_symmetry_cell_setting' value 'Monoclinic' changed to 'monoclinic'
according to '/home/saulius/struct/CIF-dictionaries/cif_core.dic'
dictionary named 'cif_core.dic' version 2.4.1 from 2010-06-29.

Automatic conversion script
Id: cif_fix_enum 1527 2010-12-29 10:47:43Z saulius 

The following automatic conversions were performed:

'_chemical_melting_point' value 'not measured' was changed to '?' -
the value is undefined or not given.

Automatic conversion script
Id: cif_fix_values 1646 2011-03-28 12:23:43Z adriana 
;
_cod_original_cell_volume 3441.2(12)
_cod_database_code 4302415

loop_
_symmetry_equiv_pos_as_xyz
'x, y, z'
'-x, y, -z+1/2'
'x+1/2, y+1/2, z'
'-x+1/2, y+1/2, -z+1/2'
'-x, -y, -z'
'x, -y, z-1/2'
'-x+1/2, -y+1/2, -z'
'x+1/2, -y+1/2, z-1/2'

loop_
_atom_site_label
_atom_site_type_symbol
_atom_site_fract_x
_atom_site_fract_y
_atom_site_fract_z
_atom_site_U_iso_or_equiv
_atom_site_adp_type
_atom_site_occupancy
_atom_site_symmetry_multiplicity
_atom_site_calc_flag
_atom_site_refinement_flags
_atom_site_disorder_assembly
_atom_site_disorder_group
Gd1 Gd 0.0000 0.07836(2) 0.2500 0.01270(7) Uani 1 2 d S . .
Fe1 Fe -0.2500 0.2500 0.0000 0.01570(15) Uani 1 2 d S . .
O13 O -0.08815(10) -0.09040(19) 0.21017(11) 0.0208(5) Uani 1 1 d . . .
O12 O 0.01250(10) -0.00813(19) 0.13370(11) 0.0185(5) Uani 1 1 d . . .
N12 N -0.02624(12) -0.1451(2) 0.02808(13) 0.0159(5) Uani 1 1 d . . .
N3 N -0.11076(13) 0.1600(2) 0.13802(14) 0.0193(6) Uani 1 1 d . . .
C12 C -0.03665(15) -0.0592(3) 0.07600(17) 0.0167(7) Uani 1 1 d . . .
H12 H -0.0856 -0.0339 0.0658 0.020 Uiso 1 1 calc . . .
N11 N 0.06034(13) 0.4689(2) 0.19328(14) 0.0222(6) Uani 1 1 d . . .
C3 C -0.16281(16) 0.1930(3) 0.08628(18) 0.0176(7) Uani 1 1 d . . .
N13 N -0.20290(12) -0.1683(2) 0.17927(14) 0.0194(6) Uani 1 1 d . . .
N2 N -0.34231(15) 0.0520(3) 0.05194(17) 0.0329(7) Uani 1 1 d . . .
O11 O 0.04609(11) 0.25310(19) 0.20048(11) 0.0218(5) Uani 1 1 d . . .
C11 C 0.07815(16) 0.3564(3) 0.22798(17) 0.0196(7) Uani 1 1 d . . .
H11 H 0.1182 0.3532 0.2775 0.023 Uiso 1 1 calc . . .
N1 N -0.27093(14) 0.4608(3) 0.11133(16) 0.0275(7) Uani 1 1 d . . .
C2 C -0.30793(16) 0.1259(3) 0.03311(18) 0.0217(7) Uani 1 1 d . . .
C1 C -0.26391(16) 0.3832(3) 0.06977(18) 0.0206(7) Uani 1 1 d . . .
C13 C -0.14395(16) -0.1072(3) 0.22566(17) 0.0208(7) Uani 1 1 d . . .
H13 H -0.1438 -0.0735 0.2743 0.025 Uiso 1 1 calc . . .
C13B C -0.20898(17) -0.2148(3) 0.10148(18) 0.0279(8) Uani 1 1 d . . .
H13A H -0.2288 -0.3029 0.0935 0.042 Uiso 1 1 calc R . .
H13B H -0.1605 -0.2149 0.0983 0.042 Uiso 1 1 calc R . .
H13C H -0.2418 -0.1579 0.0603 0.042 Uiso 1 1 calc R . .
C11B C 0.10371(19) 0.5844(3) 0.2261(2) 0.0368(9) Uani 1 1 d . . .
H11A H 0.0718 0.6526 0.2323 0.055 Uiso 1 1 calc R . .
H11B H 0.1269 0.6142 0.1901 0.055 Uiso 1 1 calc R . .
H11C H 0.1415 0.5639 0.2779 0.055 Uiso 1 1 calc R . .
C12B C -0.08774(16) -0.2008(3) -0.03702(17) 0.0236(7) Uani 1 1 d . . .
H12A H -0.0795 -0.1913 -0.0866 0.035 Uiso 1 1 calc R . .
H12B H -0.1329 -0.1558 -0.0417 0.035 Uiso 1 1 calc R . .
H12C H -0.0921 -0.2927 -0.0266 0.035 Uiso 1 1 calc R . .
C13A C -0.26642(16) -0.1845(3) 0.20084(19) 0.0320(8) Uani 1 1 d . . .
H13D H -0.2789 -0.2765 0.1991 0.048 Uiso 1 1 calc R . .
H13E H -0.3080 -0.1367 0.1634 0.048 Uiso 1 1 calc R . .
H13F H -0.2551 -0.1513 0.2546 0.048 Uiso 1 1 calc R . .
C12A C 0.04686(15) -0.1907(3) 0.03853(18) 0.0231(7) Uani 1 1 d . . .
H12D H 0.0525 -0.1898 -0.0127 0.035 Uiso 1 1 calc R . .
H12E H 0.0536 -0.2790 0.0596 0.035 Uiso 1 1 calc R . .
H12F H 0.0836 -0.1338 0.0758 0.035 Uiso 1 1 calc R . .
C11A C -0.00112(18) 0.4821(3) 0.11759(19) 0.0361(9) Uani 1 1 d . . .
H11D H -0.0317 0.5551 0.1203 0.054 Uiso 1 1 calc R . .
H11E H -0.0303 0.4025 0.1063 0.054 Uiso 1 1 calc R . .
H11F H 0.0174 0.4974 0.0753 0.054 Uiso 1 1 calc R . .

loop_
_atom_site_aniso_label
_atom_site_aniso_U_11
_atom_site_aniso_U_22
_atom_site_aniso_U_33
_atom_site_aniso_U_23
_atom_site_aniso_U_13
_atom_site_aniso_U_12
Gd1 0.00993(11) 0.01278(12) 0.01100(12) 0.000 -0.00104(8) 0.000
Fe1 0.0122(3) 0.0171(3) 0.0134(3) 0.0007(3) -0.0001(3) 0.0021(2)
O13 0.0160(11) 0.0231(12) 0.0207(11) -0.0003(10) 0.0039(9) -0.0065(10)
O12 0.0155(11) 0.0210(11) 0.0155(11) -0.0042(9) 0.0021(10) -0.0024(9)
N12 0.0133(13) 0.0179(13) 0.0149(13) -0.0034(11) 0.0036(11) -0.0006(11)
N3 0.0171(14) 0.0182(14) 0.0160(15) -0.0010(12) -0.0014(12) 0.0040(11)
C12 0.0146(15) 0.0186(17) 0.0160(16) 0.0042(14) 0.0047(14) 0.0016(13)
N11 0.0250(15) 0.0174(14) 0.0188(15) 0.0005(12) 0.0019(12) -0.0052(11)
C3 0.0202(17) 0.0131(16) 0.0195(18) -0.0030(13) 0.0074(15) -0.0002(13)
N13 0.0130(13) 0.0253(15) 0.0167(14) -0.0025(12) 0.0018(11) -0.0055(11)
N2 0.0272(16) 0.0328(18) 0.0372(18) 0.0080(14) 0.0103(14) 0.0039(14)
O11 0.0276(12) 0.0186(12) 0.0172(12) -0.0028(9) 0.0063(10) -0.0093(10)
C11 0.0166(16) 0.0269(19) 0.0156(17) 0.0021(15) 0.0065(14) -0.0018(15)
N1 0.0275(16) 0.0255(16) 0.0259(16) -0.0025(13) 0.0060(13) 0.0037(12)
C2 0.0160(16) 0.0255(18) 0.0182(18) 0.0015(14) 0.0004(14) 0.0062(14)
C1 0.0156(16) 0.0226(18) 0.0172(17) 0.0035(14) -0.0010(14) 0.0027(13)
C13 0.0218(17) 0.0176(18) 0.0178(17) -0.0008(13) 0.0014(14) -0.0015(14)
C13B 0.0256(18) 0.034(2) 0.0212(19) -0.0078(15) 0.0051(15) -0.0067(15)
C11B 0.045(2) 0.0214(18) 0.032(2) -0.0022(17) 0.0016(17) -0.0104(18)
C12B 0.0225(17) 0.0251(18) 0.0209(18) -0.0063(14) 0.0054(15) -0.0070(14)
C13A 0.0204(18) 0.051(2) 0.025(2) -0.0055(17) 0.0086(16) -0.0095(16)
C12A 0.0228(17) 0.0245(18) 0.0228(18) -0.0003(14) 0.0095(15) 0.0029(14)
C11A 0.038(2) 0.0271(19) 0.028(2) 0.0024(16) -0.0048(17) 0.0011(17)

loop_
_atom_type_symbol
_atom_type_description
_atom_type_scat_dispersion_real
_atom_type_scat_dispersion_imag
_atom_type_scat_source
C C 0.0033 0.0016 'International Tables Vol C Tables 4.2.6.8 and 6.1.1.4'
H H 0.0000 0.0000 'International Tables Vol C Tables 4.2.6.8 and 6.1.1.4'
N N 0.0061 0.0033 'International Tables Vol C Tables 4.2.6.8 and 6.1.1.4'
O O 0.0106 0.0060 'International Tables Vol C Tables 4.2.6.8 and 6.1.1.4'
Fe Fe 0.3463 0.8444 'International Tables Vol C Tables 4.2.6.8 and 6.1.1.4'
Gd Gd -0.1653 3.9035 'International Tables Vol C Tables 4.2.6.8 and 6.1.1.4'

loop_
_geom_angle_atom_site_label_1
_geom_angle_atom_site_label_2
_geom_angle_atom_site_label_3
_geom_angle
_geom_angle_site_symmetry_1
_geom_angle_site_symmetry_3
_geom_angle_publ_flag
O11 Gd1 O11 79.47(10) . 2 ?
O11 Gd1 O13 142.41(7) . . ?
O11 Gd1 O13 109.71(7) 2 . ?
O11 Gd1 O13 109.71(7) . 2 ?
O11 Gd1 O13 142.41(7) 2 2 ?
O13 Gd1 O13 85.47(9) . 2 ?
O11 Gd1 O12 76.39(7) . . ?
O11 Gd1 O12 144.08(7) 2 . ?
O13 Gd1 O12 76.31(6) . . ?
O13 Gd1 O12 71.82(6) 2 . ?
O11 Gd1 O12 144.08(7) . 2 ?
O11 Gd1 O12 76.39(7) 2 2 ?
O13 Gd1 O12 71.82(6) . 2 ?
O13 Gd1 O12 76.31(6) 2 2 ?
O12 Gd1 O12 136.13(9) . 2 ?
O11 Gd1 N3 73.02(7) . 2 ?
O11 Gd1 N3 76.94(7) 2 2 ?
O13 Gd1 N3 143.99(7) . 2 ?
O13 Gd1 N3 71.69(7) 2 2 ?
O12 Gd1 N3 119.72(7) . 2 ?
O12 Gd1 N3 75.87(7) 2 2 ?
O11 Gd1 N3 76.94(7) . . ?
O11 Gd1 N3 73.02(7) 2 . ?
O13 Gd1 N3 71.69(7) . . ?
O13 Gd1 N3 143.99(7) 2 . ?
O12 Gd1 N3 75.87(7) . . ?
O12 Gd1 N3 119.72(7) 2 . ?
N3 Gd1 N3 140.64(11) 2 . ?
C3 Fe1 C3 180.0(3) . 7_455 ?
C3 Fe1 C2 90.33(12) . 7_455 ?
C3 Fe1 C2 89.67(12) 7_455 7_455 ?
C3 Fe1 C2 89.67(12) . . ?
C3 Fe1 C2 90.33(12) 7_455 . ?
C2 Fe1 C2 180.0(2) 7_455 . ?
C3 Fe1 C1 89.25(12) . . ?
C3 Fe1 C1 90.75(12) 7_455 . ?
C2 Fe1 C1 88.82(12) 7_455 . ?
C2 Fe1 C1 91.18(12) . . ?
C3 Fe1 C1 90.75(12) . 7_455 ?
C3 Fe1 C1 89.25(12) 7_455 7_455 ?
C2 Fe1 C1 91.18(12) 7_455 7_455 ?
C2 Fe1 C1 88.82(12) . 7_455 ?
C1 Fe1 C1 180.0(2) . 7_455 ?
C13 O13 Gd1 129.82(18) . . ?
C12 O12 Gd1 126.60(18) . . ?
C12 N12 C12B 121.1(2) . . ?
C12 N12 C12A 121.7(2) . . ?
C12B N12 C12A 117.2(2) . . ?
C3 N3 Gd1 177.5(2) . . ?
O12 C12 N12 125.4(3) . . ?
C11 N11 C11A 121.0(3) . . ?
C11 N11 C11B 121.4(3) . . ?
C11A N11 C11B 117.5(3) . . ?
N3 C3 Fe1 179.5(3) . . ?
C13 N13 C13B 120.8(2) . . ?
C13 N13 C13A 121.7(2) . . ?
C13B N13 C13A 117.4(2) . . ?
C11 O11 Gd1 135.76(18) . . ?
O11 C11 N11 124.5(3) . . ?
N2 C2 Fe1 179.3(3) . . ?
N1 C1 Fe1 178.9(3) . . ?
O13 C13 N13 124.4(3) . . ?

loop_
_geom_bond_atom_site_label_1
_geom_bond_atom_site_label_2
_geom_bond_distance
_geom_bond_site_symmetry_2
_geom_bond_publ_flag
Gd1 O11 2.3502(19) . ?
Gd1 O11 2.3502(19) 2 ?
Gd1 O13 2.3766(19) . ?
Gd1 O13 2.3766(19) 2 ?
Gd1 O12 2.3949(19) . ?
Gd1 O12 2.3949(19) 2 ?
Gd1 N3 2.508(2) 2 ?
Gd1 N3 2.508(2) . ?
Fe1 C3 1.933(3) . ?
Fe1 C3 1.933(3) 7_455 ?
Fe1 C2 1.958(3) 7_455 ?
Fe1 C2 1.958(3) . ?
Fe1 C1 1.962(3) . ?
Fe1 C1 1.962(3) 7_455 ?
O13 C13 1.247(3) . ?
O12 C12 1.247(3) . ?
N12 C12 1.314(4) . ?
N12 C12B 1.458(3) . ?
N12 C12A 1.460(3) . ?
N3 C3 1.153(4) . ?
N11 C11 1.307(4) . ?
N11 C11A 1.459(4) . ?
N11 C11B 1.460(4) . ?
N13 C13 1.314(4) . ?
N13 C13B 1.457(4) . ?
N13 C13A 1.457(4) . ?
N2 C2 1.157(4) . ?
O11 C11 1.247(3) . ?
N1 C1 1.147(4) . ?
